data_8104619
loop_
_publ_author_name
'Yong-Hua, Zhang'
'Wen, Meng-Yao'
'Yan, Ke'

_publ_section_title
;
 The crystal structure of
 diaqua-bis(2-(3-(1H-pyrazol-4-yl)-1H-1,2,4-triazol-5-yl)pyridine-\k2
 N:N&#x2032;)-bis(3,5-dicarboxybenzoato-\k1 O)cobalt(II), C38H30CoN12O14
;
_journal_issue 5
_journal_name_full 'Zeitschrift f\"ur Kristallographie - New Crystal Structures'
_journal_page_first 903
_journal_page_last 905
_journal_paper_doi 10.1515/ncrs-2021-0136
_journal_volume 236
_journal_year 2021
_chemical_formula_moiety 'C15 H13 F2 N O4'
_chemical_formula_sum 'C15 H13 F2 N O4'
_chemical_formula_weight 309.26
_chemical_name_systematic '1-cyclopropyl-7-ethoxy-6,8-difluoro-4-oxo-1,4-dihydro-quinoline-3-carboxylic acid'
_space_group_crystal_system monoclinic
_space_group_IT_number 14
_space_group_name_Hall '-P 2yn'
_space_group_name_H-M_alt 'P 1 21/n 1'
_atom_sites_solution_hydrogens geom
_cell_angle_alpha 90
_cell_angle_beta 95.42
_cell_angle_gamma 90
_cell_formula_units_Z 4
_cell_length_a 5.1342(10)
_cell_length_b 9.6478(18)
_cell_length_c 27.192(5)
_cell_measurement_reflns_used 3650
_cell_measurement_temperature 296(2)
_cell_measurement_theta_max 26.94
_cell_measurement_theta_min 2.24
_cell_volume 1340.9(4)
_computing_cell_refinement 'APEX2, SAINT and SADABS [1]'
_computing_data_reduction 'APEX2, SAINT and SADABS [1]'
_computing_molecular_graphics 'Diamond 4.0 [4]'
_computing_publication_material 'SHELXL-2014/7 (Sheldrick, 2014) [2,3]'
_computing_structure_refinement 'SHELXL-2014/7 (Sheldrick, 2014) [2,3]'
_computing_structure_solution 'SHELXL-2014/7 (Sheldrick, 2014) [2,3]'
_diffrn_ambient_temperature 296(2)
_diffrn_measured_fraction_theta_full 0.999
_diffrn_measured_fraction_theta_max 0.999
_diffrn_measurement_device_type 'Bruker APEX-II CCD'
_diffrn_measurement_method '\f and \w scans'
_diffrn_radiation_monochromator graphite
_diffrn_radiation_source 'sealed tube'
_diffrn_radiation_type MoK\a
_diffrn_radiation_wavelength 0.71073
_diffrn_reflns_av_R_equivalents 0.0310
_diffrn_reflns_av_unetI/netI 0.0206
_diffrn_reflns_Laue_measured_fraction_full 0.999
_diffrn_reflns_Laue_measured_fraction_max 0.999
_diffrn_reflns_limit_h_max 6
_diffrn_reflns_limit_h_min -6
_diffrn_reflns_limit_k_max 11
_diffrn_reflns_limit_k_min -11
_diffrn_reflns_limit_l_max 30
_diffrn_reflns_limit_l_min -32
_diffrn_reflns_number 10067
_diffrn_reflns_point_group_measured_fraction_full 0.999
_diffrn_reflns_point_group_measured_fraction_max 0.999
_diffrn_reflns_theta_full 25.242
_diffrn_reflns_theta_max 25.497
_diffrn_reflns_theta_min 2.241
_exptl_absorpt_coefficient_mu 0.129
_exptl_crystal_colour COLORLESS
_exptl_crystal_density_diffrn 1.532
_exptl_crystal_description BLOCK
_exptl_crystal_F_000 640
_exptl_crystal_size_max 0.200
_exptl_crystal_size_mid 0.160
_exptl_crystal_size_min 0.120
_refine_diff_density_max 0.348
_refine_diff_density_min -0.308
_refine_diff_density_rms 0.036
_refine_ls_extinction_coef .
_refine_ls_extinction_method none
_refine_ls_goodness_of_fit_ref 1.038
_refine_ls_hydrogen_treatment constr
_refine_ls_matrix_type full
_refine_ls_number_parameters 201
_refine_ls_number_reflns 2486
_refine_ls_number_restraints 0
_refine_ls_restrained_S_all 1.038
_refine_ls_R_factor_all 0.0524
_refine_ls_R_factor_gt 0.0434
_refine_ls_shift/su_max 0.000
_refine_ls_shift/su_mean 0.000
_refine_ls_structure_factor_coef Fsqd
_refine_ls_weighting_details 'w=1/[\s^2^(Fo^2^)+(0.0566P)^2^+0.4845P] where P=(Fo^2^+2Fc^2^)/3'
_refine_ls_weighting_scheme calc
_refine_ls_wR_factor_gt 0.1130
_refine_ls_wR_factor_ref 0.1197
_reflns_Friedel_fraction_full .
_reflns_Friedel_fraction_max .
_reflns_number_gt 2020
_reflns_number_total 2486
_reflns_threshold_expression 'I > 2\s(I)'
_cod_data_source_file suppl_j_ncrs-2021-0136_suppl.cif
_cod_data_source_block 1
_cod_original_sg_symbol_H-M 'P 21/n'
_cod_database_code 8104619
_shelx_space_group_comment
;
The symmetry employed for this shelxl refinement is uniquely defined
by the following loop, which should always be used as a source of
symmetry information in preference to the above space-group names.
They are only intended as comments.
;
_shelx_estimated_absorpt_t_min 0.975
_shelx_estimated_absorpt_t_max 0.985

loop_
_space_group_symop_operation_xyz
'x, y, z'
'-x+1/2, y+1/2, -z+1/2'
'-x, -y, -z'
'x-1/2, -y-1/2, z-1/2'

loop_
_atom_site_label
_atom_site_type_symbol
_atom_site_fract_x
_atom_site_fract_y
_atom_site_fract_z
_atom_site_U_iso_or_equiv
_atom_site_adp_type
_atom_site_occupancy
_atom_site_site_symmetry_order
_atom_site_calc_flag
_atom_site_refinement_flags_posn
_atom_site_refinement_flags_adp
_atom_site_refinement_flags_occupancy
_atom_site_disorder_assembly
_atom_site_disorder_group
C1 C 0.9595(3) 0.36199(17) 0.10197(6) 0.0380(4) Uani 1 1 d . . . . .
C2 C 0.9755(4) 0.44520(19) 0.14452(7) 0.0438(4) Uani 1 1 d . . . . .
C3 C 1.1562(4) 0.55082(19) 0.15250(7) 0.0493(5) Uani 1 1 d . . . . .
C4 C 1.3231(4) 0.57583(19) 0.11607(8) 0.0497(5) Uani 1 1 d . . . . .
C5 C 1.3094(4) 0.50276(19) 0.07336(7) 0.0456(4) Uani 1 1 d . . . . .
H5 H 1.4208 0.5235 0.0493 0.055 Uiso 1 1 calc R U . . .
C6 C 1.1258(3) 0.39576(18) 0.06576(6) 0.0390(4) Uani 1 1 d . . . . .
C7 C 1.1095(3) 0.32109(18) 0.01888(7) 0.0393(4) Uani 1 1 d . . . . .
C8 C 0.9115(3) 0.21779(18) 0.01226(6) 0.0390(4) Uani 1 1 d . . . . .
C9 C 0.7630(3) 0.18654(18) 0.04983(6) 0.0401(4) Uani 1 1 d . . . . .
H9 H 0.6385 0.1167 0.0446 0.048 Uiso 1 1 calc R U . . .
C10 C 0.8716(4) 0.13477(19) -0.03384(7) 0.0455(4) Uani 1 1 d . . . . .
C11 C 1.0776(7) 0.7590(3) 0.19501(9) 0.0851(9) Uani 1 1 d . . . . .
H11A H 0.8878 0.7575 0.1917 0.102 Uiso 1 1 calc R U . . .
H11B H 1.1347 0.8071 0.1666 0.102 Uiso 1 1 calc R U . . .
C12 C 1.1677(7) 0.8317(3) 0.23871(9) 0.0927(10) Uani 1 1 d . . . . .
H12A H 1.1456 0.7748 0.2670 0.139 Uiso 1 1 calc R U . . .
H12B H 1.0688 0.9157 0.2408 0.139 Uiso 1 1 calc R U . . .
H12C H 1.3495 0.8540 0.2380 0.139 Uiso 1 1 calc R U . . .
C13 C 0.6410(4) 0.19679(19) 0.13365(7) 0.0454(5) Uani 1 1 d . . . . .
H13 H 0.4922 0.2526 0.1421 0.054 Uiso 1 1 calc R U . . .
C14 C 0.7899(5) 0.1228(2) 0.17531(8) 0.0590(6) Uani 1 1 d . . . . .
H14A H 0.9770 0.1121 0.1742 0.071 Uiso 1 1 calc R U . . .
H14B H 0.7343 0.1355 0.2081 0.071 Uiso 1 1 calc R U . . .
C15 C 0.6138(5) 0.0439(2) 0.13880(8) 0.0600(6) Uani 1 1 d . . . . .
H15A H 0.4513 0.0087 0.1494 0.072 Uiso 1 1 calc R U . . .
H15B H 0.6940 -0.0146 0.1155 0.072 Uiso 1 1 calc R U . . .
N1 N 0.7855(3) 0.25053(15) 0.09402(5) 0.0395(4) Uani 1 1 d . . . . .
O1 O 1.0316(3) 0.16392(16) -0.06795(5) 0.0577(4) Uani 1 1 d . . . . .
H1 H 1.1304 0.2269 -0.0581 0.086 Uiso 1 1 calc R U . . .
O2 O 0.7089(3) 0.04597(17) -0.04072(5) 0.0666(5) Uani 1 1 d . . . . .
O3 O 1.2607(3) 0.34913(15) -0.01317(5) 0.0555(4) Uani 1 1 d . . . . .
O4 O 1.1725(4) 0.62196(15) 0.19580(5) 0.0663(5) Uani 1 1 d . . . . .
F1 F 1.5024(3) 0.67760(13) 0.12428(5) 0.0693(4) Uani 1 1 d . . . . .
F2 F 0.8092(2) 0.42773(12) 0.17943(4) 0.0594(3) Uani 1 1 d . . . . .

loop_
_atom_site_aniso_label
_atom_site_aniso_U_11
_atom_site_aniso_U_22
_atom_site_aniso_U_33
_atom_site_aniso_U_23
_atom_site_aniso_U_13
_atom_site_aniso_U_12
C1 0.0387(9) 0.0321(9) 0.0422(9) 0.0031(7) -0.0017(7) 0.0028(7)
C2 0.0525(11) 0.0378(9) 0.0408(10) 0.0030(7) 0.0027(8) 0.0037(8)
C3 0.0664(13) 0.0340(9) 0.0446(10) 0.0004(8) -0.0094(9) 0.0025(9)
C4 0.0523(11) 0.0355(10) 0.0587(12) 0.0022(8) -0.0097(9) -0.0092(8)
C5 0.0437(10) 0.0394(10) 0.0530(11) 0.0048(8) 0.0004(8) -0.0044(8)
C6 0.0367(9) 0.0337(9) 0.0455(10) 0.0036(7) -0.0008(7) 0.0003(7)
C7 0.0379(9) 0.0364(9) 0.0437(10) 0.0042(7) 0.0038(8) 0.0006(7)
C8 0.0383(9) 0.0369(9) 0.0414(10) 0.0026(7) 0.0007(7) -0.0013(7)
C9 0.0392(9) 0.0360(9) 0.0444(10) 0.0011(7) 0.0005(8) -0.0051(7)
C10 0.0491(11) 0.0440(10) 0.0429(10) 0.0016(8) 0.0012(8) -0.0030(9)
C11 0.139(3) 0.0548(14) 0.0578(14) -0.0094(11) -0.0101(15) 0.0215(15)
C12 0.156(3) 0.0598(15) 0.0584(15) -0.0136(12) -0.0102(17) 0.0103(17)
C13 0.0481(11) 0.0439(10) 0.0455(10) 0.0020(8) 0.0115(8) -0.0027(8)
C14 0.0746(15) 0.0512(12) 0.0511(12) 0.0073(9) 0.0064(10) 0.0000(11)
C15 0.0784(15) 0.0480(12) 0.0560(12) 0.0039(9) 0.0184(11) -0.0139(11)
N1 0.0394(8) 0.0379(8) 0.0416(8) 0.0018(6) 0.0048(6) -0.0026(6)
O1 0.0660(10) 0.0622(9) 0.0460(8) -0.0087(6) 0.0120(7) -0.0129(7)
O2 0.0747(10) 0.0673(10) 0.0577(9) -0.0139(7) 0.0052(8) -0.0289(9)
O3 0.0544(8) 0.0590(9) 0.0556(8) -0.0031(7) 0.0174(7) -0.0160(7)
O4 0.1098(13) 0.0396(8) 0.0460(8) -0.0034(6) -0.0116(8) 0.0002(8)
F1 0.0730(9) 0.0516(7) 0.0807(9) -0.0074(6) -0.0071(7) -0.0250(6)
F2 0.0794(8) 0.0512(7) 0.0498(7) -0.0055(5) 0.0171(6) -0.0030(6)

loop_
_atom_type_symbol
_atom_type_description
_atom_type_scat_dispersion_real
_atom_type_scat_dispersion_imag
_atom_type_scat_source
C C 0.0033 0.0016 'International Tables Vol C Tables 4.2.6.8 and 6.1.1.4'
H H 0.0000 0.0000 'International Tables Vol C Tables 4.2.6.8 and 6.1.1.4'
N N 0.0061 0.0033 'International Tables Vol C Tables 4.2.6.8 and 6.1.1.4'
O O 0.0106 0.0060 'International Tables Vol C Tables 4.2.6.8 and 6.1.1.4'
F F 0.0171 0.0103 'International Tables Vol C Tables 4.2.6.8 and 6.1.1.4'

loop_
_geom_angle_atom_site_label_1
_geom_angle_atom_site_label_2
_geom_angle_atom_site_label_3
_geom_angle
_geom_angle_site_symmetry_1
_geom_angle_site_symmetry_3
C6 C1 N1 119.46(15) . .
C6 C1 C2 117.00(16) . .
N1 C1 C2 123.53(16) . .
F2 C2 C3 116.29(16) . .
F2 C2 C1 121.20(16) . .
C3 C2 C1 122.50(18) . .
O4 C3 C2 119.62(19) . .
O4 C3 C4 122.56(18) . .
C2 C3 C4 117.76(17) . .
F1 C4 C5 119.97(19) . .
F1 C4 C3 117.70(18) . .
C5 C4 C3 122.33(18) . .
C4 C5 C6 119.34(18) . .
C4 C5 H5 120.3 . .
C6 C5 H5 120.3 . .
C5 C6 C1 120.94(17) . .
C5 C6 C7 118.37(16) . .
C1 C6 C7 120.68(16) . .
O3 C7 C8 123.13(17) . .
O3 C7 C6 120.90(16) . .
C8 C7 C6 115.96(15) . .
C9 C8 C7 120.19(16) . .
C9 C8 C10 118.05(16) . .
C7 C8 C10 121.63(16) . .
N1 C9 C8 124.04(16) . .
N1 C9 H9 118.0 . .
C8 C9 H9 118.0 . .
O2 C10 O1 120.72(17) . .
O2 C10 C8 123.75(18) . .
O1 C10 C8 115.53(16) . .
O4 C11 C12 111.5(2) . .
O4 C11 H11A 109.3 . .
C12 C11 H11A 109.3 . .
O4 C11 H11B 109.3 . .
C12 C11 H11B 109.3 . .
H11A C11 H11B 108.0 . .
C11 C12 H12A 109.5 . .
C11 C12 H12B 109.5 . .
H12A C12 H12B 109.5 . .
C11 C12 H12C 109.5 . .
H12A C12 H12C 109.5 . .
H12B C12 H12C 109.5 . .
N1 C13 C14 118.19(17) . .
N1 C13 C15 118.68(16) . .
C14 C13 C15 59.95(14) . .
N1 C13 H13 116.1 . .
C14 C13 H13 116.1 . .
C15 C13 H13 116.1 . .
C15 C14 C13 60.07(14) . .
C15 C14 H14A 117.8 . .
C13 C14 H14A 117.8 . .
C15 C14 H14B 117.8 . .
C13 C14 H14B 117.8 . .
H14A C14 H14B 114.9 . .
C14 C15 C13 59.99(14) . .
C14 C15 H15A 117.8 . .
C13 C15 H15A 117.8 . .
C14 C15 H15B 117.8 . .
C13 C15 H15B 117.8 . .
H15A C15 H15B 114.9 . .
C9 N1 C1 119.29(15) . .
C9 N1 C13 119.29(15) . .
C1 N1 C13 121.30(15) . .
C10 O1 H1 109.5 . .
C3 O4 C11 117.91(16) . .

loop_
_geom_bond_atom_site_label_1
_geom_bond_atom_site_label_2
_geom_bond_distance
_geom_bond_site_symmetry_2
C1 C6 1.401(2) .
C1 N1 1.402(2) .
C1 C2 1.404(3) .
C2 F2 1.346(2) .
C2 C3 1.381(3) .
C3 O4 1.359(2) .
C3 C4 1.391(3) .
C4 F1 1.350(2) .
C4 C5 1.355(3) .
C5 C6 1.400(3) .
C5 H5 0.9300 .
C6 C7 1.460(3) .
C7 O3 1.250(2) .
C7 C8 1.423(2) .
C8 C9 1.365(2) .
C8 C10 1.485(3) .
C9 N1 1.346(2) .
C9 H9 0.9300 .
C10 O2 1.199(2) .
C10 O1 1.326(2) .
C11 O4 1.408(3) .
C11 C12 1.419(3) .
C11 H11A 0.9700 .
C11 H11B 0.9700 .
C12 H12A 0.9600 .
C12 H12B 0.9600 .
C12 H12C 0.9600 .
C13 N1 1.460(2) .
C13 C14 1.488(3) .
C13 C15 1.489(3) .
C13 H13 0.9800 .
C14 C15 1.487(3) .
C14 H14A 0.9700 .
C14 H14B 0.9700 .
C15 H15A 0.9700 .
C15 H15B 0.9700 .
O1 H1 0.8200 .

loop_
_geom_hbond_atom_site_label_D
_geom_hbond_atom_site_label_H
_geom_hbond_atom_site_label_A
_geom_hbond_distance_DH
_geom_hbond_distance_HA
_geom_hbond_distance_DA
_geom_hbond_angle_DHA
_geom_hbond_site_symmetry_A
O1 H1 O3 0.82 1.78 2.5427(19) 153.5 .
C15 H15B O1 0.97 2.46 3.422(3) 169.3 3_755
C11 H11B F1 0.97 2.62 3.141(3) 114.0 .
C9 H9 O2 0.93 2.37 3.294(2) 171.6 3_655
C5 H5 O3 0.93 2.34 3.206(2) 155.6 3_865
